data_7710146
loop_
_publ_author_name
'Liu, Jingjing'
'Shang, Jianxuan'
'Wei, Jing'
'Gao, Fangfang'
'Hou, Lei'
'Zeng, FanLong'
'Li, Anyang'
'Wang, Wenyuan'

_publ_section_title
;
 An \a-diiminato germylene family: syntheses, structures, and reactivity
 towards C-C coupled digermylene and digermylene oxide
;
_journal_name_full 'Dalton Transactions'
_journal_paper_doi 10.1039/D2DT00981A
_journal_year 2022
_chemical_formula_moiety 'C60 H82 Ge2 N4 O, C6 H14'
_chemical_formula_sum 'C66 H96 Ge2 N4 O'
_chemical_formula_weight 1106.64
_space_group_crystal_system triclinic
_space_group_IT_number 2
_space_group_name_Hall '-P 1'
_space_group_name_H-M_alt 'P -1'
_atom_sites_solution_hydrogens geom
_atom_sites_solution_primary iterative
_audit_creation_date 2021-09-24
_audit_creation_method
;
Olex2 1.2-beta
(compiled 2018.05.29 svn.r3508 for OlexSys, GUI svn.r5506)
;
_audit_update_record
;
2022-01-30 deposited with the CCDC.	2022-05-02 downloaded from the CCDC.
;
_cell_angle_alpha 73.279(18)
_cell_angle_beta 85.825(19)
_cell_angle_gamma 71.002(18)
_cell_formula_units_Z 2
_cell_length_a 12.930(5)
_cell_length_b 15.925(8)
_cell_length_c 17.049(8)
_cell_measurement_reflns_used 9987
_cell_measurement_temperature 153(2)
_cell_measurement_theta_max 53.860
_cell_measurement_theta_min 2.662
_cell_volume 3178(3)
_computing_cell_refinement 'SAINT V8.38A (?, 2016)'
_computing_data_reduction 'SAINT V8.38A (?, 2016)'
_computing_molecular_graphics 'Olex2 (Dolomanov et al., 2009)'
_computing_publication_material 'Olex2 (Dolomanov et al., 2009)'
_computing_structure_refinement 'ShelXL (Sheldrick, 2015)'
_computing_structure_solution 'olex2.solve (Bourhis et al., 2015)'
_diffrn_ambient_temperature 153.0
_diffrn_measured_fraction_theta_full 0.999
_diffrn_measured_fraction_theta_max 0.998
_diffrn_measurement_device_type 'Bruker D8 VENTURE PHOTON II'
_diffrn_radiation_type GaK\a
_diffrn_radiation_wavelength 1.34138
_diffrn_reflns_av_R_equivalents 0.0687
_diffrn_reflns_av_unetI/netI 0.0487
_diffrn_reflns_Laue_measured_fraction_full 0.999
_diffrn_reflns_Laue_measured_fraction_max 0.998
_diffrn_reflns_limit_h_max 15
_diffrn_reflns_limit_h_min -15
_diffrn_reflns_limit_k_max 19
_diffrn_reflns_limit_k_min -19
_diffrn_reflns_limit_l_max 20
_diffrn_reflns_limit_l_min -20
_diffrn_reflns_number 62124
_diffrn_reflns_point_group_measured_fraction_full 0.999
_diffrn_reflns_point_group_measured_fraction_max 0.998
_diffrn_reflns_theta_full 53.594
_diffrn_reflns_theta_max 53.940
_diffrn_reflns_theta_min 2.355
_exptl_absorpt_coefficient_mu 0.997
_exptl_absorpt_correction_T_max 0.7506
_exptl_absorpt_correction_T_min 0.6481
_exptl_absorpt_correction_type multi-scan
_exptl_absorpt_process_details
'SADABS-2016/2 (Bruker,2016/2) was used for absorption correction. wR2(int) was 0.1437 before and 0.0737 after correction. The Ratio of minimum to maximum transmission is 0.8634. The \l/2 correction factor is Not present.'
_exptl_crystal_colour orange
_exptl_crystal_colour_primary orange
_exptl_crystal_density_diffrn 1.156
_exptl_crystal_description block
_exptl_crystal_F_000 1184
_exptl_crystal_size_max 0.2
_exptl_crystal_size_mid 0.18
_exptl_crystal_size_min 0.15
_refine_diff_density_max 0.561
_refine_diff_density_min -0.559
_refine_diff_density_rms 0.053
_refine_ls_extinction_method none
_refine_ls_goodness_of_fit_ref 1.032
_refine_ls_hydrogen_treatment constr
_refine_ls_matrix_type full
_refine_ls_number_parameters 676
_refine_ls_number_reflns 11632
_refine_ls_number_restraints 2
_refine_ls_restrained_S_all 1.034
_refine_ls_R_factor_all 0.0698
_refine_ls_R_factor_gt 0.0448
_refine_ls_shift/su_max 0.001
_refine_ls_shift/su_mean 0.000
_refine_ls_structure_factor_coef Fsqd
_refine_ls_weighting_details 'w=1/[\s^2^(Fo^2^)+(0.0544P)^2^+1.4381P] where P=(Fo^2^+2Fc^2^)/3'
_refine_ls_weighting_scheme calc
_refine_ls_wR_factor_gt 0.1070
_refine_ls_wR_factor_ref 0.1187
_reflns_Friedel_coverage 0.000
_reflns_number_gt 8487
_reflns_number_total 11632
_reflns_threshold_expression 'I > 2\s(I)'
_cod_data_source_file d2dt00981a5.cif
_cod_data_source_block compound7a
_cod_database_code 7710146
_shelx_shelxl_version_number 2014/7
_shelx_space_group_comment
;
The symmetry employed for this shelxl refinement is uniquely defined
by the following loop, which should always be used as a source of
symmetry information in preference to the above space-group names.
They are only intended as comments.
;
_shelx_estimated_absorpt_t_max 0.865
_shelx_estimated_absorpt_t_min 0.825
_olex2_refinement_description
;
1. Fixed Uiso
 At 1.2 times of:
  All C(H) groups, All C(H,H) groups
 At 1.5 times of:
  All C(H,H,H) groups
2. Restrained distances
 C64-C65
 1.52 with sigma of 0.01
 H65B-H66C
 2.8 with sigma of 0.01
3.a Ternary CH refined with riding coordinates:
 C46(H46), C25(H25), C55(H55), C58(H58), C43(H43), C13(H13), C16(H16), C28(H28)
3.b Secondary CH2 refined with riding coordinates:
 C36(H36A,H36B), C6(H6A,H6B), C34(H34A,H34B), C5(H5A,H5B), C4(H4A,H4B),
 C35(H35A,H35B), C63(H63A,H63B), C64(H64A,H64B), C62(H62A,H62B), C65(H65A,H65B)
3.c Aromatic/amide H refined with riding coordinates:
 C33(H33), C53(H53), C3(H3), C51(H51), C52(H52), C23(H23), C22(H22), C39(H39),
 C11(H11), C41(H41), C9(H9), C40(H40), C21(H21), C10(H10)
3.d Idealised Me refined as rotating group:
 C47(H47A,H47B,H47C), C56(H56A,H56B,H56C), C27(H27A,H27B,H27C), C48(H48A,H48B,
 H48C), C57(H57A,H57B,H57C), C26(H26A,H26B,H26C), C60(H60A,H60B,H60C), C59(H59A,
 H59B,H59C), C15(H15A,H15B,H15C), C14(H14A,H14B,H14C), C17(H17A,H17B,H17C),
 C44(H44A,H44B,H44C), C45(H45A,H45B,H45C), C29(H29A,H29B,H29C), C18(H18A,H18B,
 H18C), C30(H30A,H30B,H30C), C66(H66A,H66B,H66C), C61(H61A,H61B,H61C)
;
_olex2_submission_special_instructions 'No special instructions were received'

loop_
_space_group_symop_operation_xyz
'x, y, z'
'-x, -y, -z'

loop_
_atom_site_label
_atom_site_type_symbol
_atom_site_fract_x
_atom_site_fract_y
_atom_site_fract_z
_atom_site_U_iso_or_equiv
_atom_site_adp_type
_atom_site_occupancy
_atom_site_site_symmetry_order
_atom_site_calc_flag
_atom_site_refinement_flags_posn
_atom_site_refinement_flags_adp
_atom_site_refinement_flags_occupancy
_atom_site_disorder_assembly
_atom_site_disorder_group
Ge2 Ge 0.64301(3) 0.68812(2) 0.69773(2) 0.03579(10) Uani 1 1 d . . . . .
Ge1 Ge 0.65591(3) 0.88251(2) 0.69779(2) 0.03912(11) Uani 1 1 d . . . . .
O1 O 0.71631(15) 0.75842(13) 0.72029(11) 0.0375(4) Uani 1 1 d . . . . .
N4 N 0.58036(16) 0.64514(15) 0.80577(13) 0.0311(5) Uani 1 1 d . . . . .
N3 N 0.76584(17) 0.56565(15) 0.75011(13) 0.0314(5) Uani 1 1 d . . . . .
N1 N 0.76896(17) 0.91968(15) 0.61234(13) 0.0319(5) Uani 1 1 d . . . . .
N2 N 0.75747(18) 0.90175(16) 0.76740(14) 0.0379(6) Uani 1 1 d . . . . .
C32 C 0.64306(19) 0.56425(18) 0.85834(16) 0.0301(6) Uani 1 1 d . . . . .
C1 C 0.8494(2) 0.93402(18) 0.64275(16) 0.0337(6) Uani 1 1 d . . . . .
C49 C 0.4638(2) 0.67536(19) 0.81512(16) 0.0333(6) Uani 1 1 d . . . . .
C2 C 0.8467(2) 0.92398(18) 0.73116(16) 0.0337(6) Uani 1 1 d . . . . .
C31 C 0.7486(2) 0.52172(18) 0.82503(16) 0.0310(6) Uani 1 1 d . . . . .
C54 C 0.4141(2) 0.74914(19) 0.84884(16) 0.0347(6) Uani 1 1 d . . . . .
C7 C 0.7505(2) 0.9462(2) 0.52426(16) 0.0380(7) Uani 1 1 d . . . . .
C46 C 0.9777(2) 0.5863(2) 0.77975(18) 0.0391(7) Uani 1 1 d . . . . .
H46 H 0.9083 0.6016 0.8104 0.047 Uiso 1 1 calc R . . . .
C50 C 0.4002(2) 0.6331(2) 0.78547(17) 0.0390(7) Uani 1 1 d . . . . .
C24 C 0.7601(2) 0.8394(2) 0.91723(17) 0.0388(7) Uani 1 1 d . . . . .
C37 C 0.8606(2) 0.52854(19) 0.70591(17) 0.0367(7) Uani 1 1 d . . . . .
C38 C 0.9607(2) 0.5405(2) 0.71757(18) 0.0400(7) Uani 1 1 d . . . . .
C19 C 0.7273(2) 0.9144(2) 0.84704(18) 0.0390(7) Uani 1 1 d . . . . .
C25 C 0.8372(2) 0.7459(2) 0.91306(18) 0.0416(7) Uani 1 1 d . . . . .
H25 H 0.8482 0.7477 0.8540 0.050 Uiso 1 1 calc R . . . .
C55 C 0.4809(2) 0.7908(2) 0.88709(17) 0.0368(6) Uani 1 1 d . . . . .
H55 H 0.5575 0.7712 0.8676 0.044 Uiso 1 1 calc R . . . .
C33 C 0.6159(2) 0.5202(2) 0.93469(18) 0.0436(7) Uani 1 1 d . . . . .
H33 H 0.5463 0.5470 0.9551 0.052 Uiso 1 1 calc R . . . .
C53 C 0.2996(2) 0.7817(2) 0.84981(19) 0.0429(7) Uani 1 1 d . . . . .
H53 H 0.2644 0.8323 0.8716 0.051 Uiso 1 1 calc R . . . .
C47 C 1.0018(2) 0.6768(2) 0.73830(19) 0.0432(7) Uani 1 1 d . . . . .
H47A H 1.0651 0.6647 0.7030 0.065 Uiso 1 1 calc GR . . . .
H47B H 1.0178 0.7022 0.7802 0.065 Uiso 1 1 calc GR . . . .
H47C H 0.9380 0.7213 0.7051 0.065 Uiso 1 1 calc GR . . . .
C12 C 0.7956(2) 0.8816(2) 0.48086(18) 0.0456(8) Uani 1 1 d . . . . .
C56 C 0.4398(2) 0.8961(2) 0.8631(2) 0.0471(8) Uani 1 1 d . . . . .
H56A H 0.4396 0.9203 0.8033 0.071 Uiso 1 1 calc GR . . . .
H56B H 0.4880 0.9185 0.8877 0.071 Uiso 1 1 calc GR . . . .
H56C H 0.3653 0.9175 0.8827 0.071 Uiso 1 1 calc GR . . . .
C8 C 0.6848(3) 1.0360(2) 0.4861(2) 0.0520(9) Uani 1 1 d . . . . .
C36 C 0.8246(2) 0.4354(2) 0.87549(18) 0.0432(7) Uani 1 1 d . . . . .
H36A H 0.8772 0.4508 0.9038 0.052 Uiso 1 1 calc R . . . .
H36B H 0.8667 0.3985 0.8391 0.052 Uiso 1 1 calc R . . . .
C3 C 0.9248(2) 0.9428(2) 0.76741(18) 0.0430(7) Uani 1 1 d . . . . .
H3 H 0.9221 0.9361 0.8246 0.052 Uiso 1 1 calc R . . . .
C42 C 0.8476(3) 0.4842(2) 0.64827(19) 0.0483(8) Uani 1 1 d . . . . .
C58 C 0.4512(2) 0.5486(2) 0.7539(2) 0.0470(8) Uani 1 1 d . . . . .
H58 H 0.5322 0.5360 0.7540 0.056 Uiso 1 1 calc R . . . .
C51 C 0.2867(2) 0.6682(2) 0.7888(2) 0.0460(8) Uani 1 1 d . . . . .
H51 H 0.2427 0.6407 0.7691 0.055 Uiso 1 1 calc R . . . .
C52 C 0.2373(2) 0.7421(2) 0.8200(2) 0.0490(8) Uani 1 1 d . . . . .
H52 H 0.1597 0.7657 0.8209 0.059 Uiso 1 1 calc R . . . .
C6 C 0.9355(2) 0.9664(2) 0.59420(19) 0.0476(8) Uani 1 1 d . . . . .
H6A H 0.9068 1.0344 0.5712 0.057 Uiso 1 1 calc R . . . .
H6B H 0.9532 0.9389 0.5477 0.057 Uiso 1 1 calc R . . . .
C23 C 0.7241(3) 0.8530(2) 0.99291(19) 0.0493(8) Uani 1 1 d . . . . .
H23 H 0.7446 0.8024 1.0409 0.059 Uiso 1 1 calc R . . . .
C34 C 0.6902(2) 0.4326(2) 0.9869(2) 0.0533(9) Uani 1 1 d . . . . .
H34A H 0.6459 0.3952 1.0198 0.064 Uiso 1 1 calc R . . . .
H34B H 0.7311 0.4471 1.0254 0.064 Uiso 1 1 calc R . . . .
C27 C 0.7921(3) 0.6668(2) 0.9545(2) 0.0539(8) Uani 1 1 d . . . . .
H27A H 0.7786 0.6649 1.0122 0.081 Uiso 1 1 calc GR . . . .
H27B H 0.8453 0.6081 0.9509 0.081 Uiso 1 1 calc GR . . . .
H27C H 0.7234 0.6767 0.9270 0.081 Uiso 1 1 calc GR . . . .
C5 C 1.0381(2) 0.9423(3) 0.64250(19) 0.0521(9) Uani 1 1 d . . . . .
H5A H 1.0888 0.9721 0.6084 0.063 Uiso 1 1 calc R . . . .
H5B H 1.0744 0.8745 0.6575 0.063 Uiso 1 1 calc R . . . .
C22 C 0.6595(3) 0.9384(3) 0.9996(2) 0.0590(10) Uani 1 1 d . . . . .
H22 H 0.6356 0.9465 1.0518 0.071 Uiso 1 1 calc R . . . .
C48 C 1.0690(2) 0.5205(2) 0.8419(2) 0.0514(8) Uani 1 1 d . . . . .
H48A H 1.0519 0.4633 0.8682 0.077 Uiso 1 1 calc GR . . . .
H48B H 1.0748 0.5502 0.8837 0.077 Uiso 1 1 calc GR . . . .
H48C H 1.1386 0.5060 0.8137 0.077 Uiso 1 1 calc GR . . . .
C43 C 0.7396(3) 0.4708(3) 0.6356(2) 0.0573(9) Uani 1 1 d . . . . .
H43 H 0.6817 0.5147 0.6598 0.069 Uiso 1 1 calc R . . . .
C4 C 1.0143(3) 0.9736(3) 0.7191(2) 0.0535(9) Uani 1 1 d . . . . .
H4A H 1.0817 0.9484 0.7538 0.064 Uiso 1 1 calc R . . . .
H4B H 0.9926 1.0419 0.7040 0.064 Uiso 1 1 calc R . . . .
C39 C 1.0477(3) 0.5078(2) 0.6692(2) 0.0540(9) Uani 1 1 d . . . . .
H39 H 1.1158 0.5164 0.6749 0.065 Uiso 1 1 calc R . . . .
C20 C 0.6613(3) 1.0022(2) 0.8526(2) 0.0562(9) Uani 1 1 d . . . . .
C13 C 0.8644(3) 0.7833(2) 0.5212(2) 0.0549(9) Uani 1 1 d . . . . .
H13 H 0.8595 0.7739 0.5817 0.066 Uiso 1 1 calc R . . . .
C11 C 0.7753(3) 0.9105(3) 0.3959(2) 0.0610(10) Uani 1 1 d . . . . .
H11 H 0.8061 0.8678 0.3648 0.073 Uiso 1 1 calc R . . . .
C41 C 0.9387(3) 0.4512(3) 0.6038(2) 0.0610(10) Uani 1 1 d . . . . .
H41 H 0.9328 0.4195 0.5658 0.073 Uiso 1 1 calc R . . . .
C9 C 0.6674(3) 1.0602(3) 0.4009(2) 0.0695(12) Uani 1 1 d . . . . .
H9 H 0.6233 1.1211 0.3733 0.083 Uiso 1 1 calc R . . . .
C40 C 1.0373(3) 0.4634(3) 0.6133(2) 0.0636(10) Uani 1 1 d . . . . .
H40 H 1.0979 0.4412 0.5815 0.076 Uiso 1 1 calc R . . . .
C35 C 0.7694(3) 0.3770(2) 0.9388(2) 0.0615(10) Uani 1 1 d . . . . .
H35A H 0.7306 0.3488 0.9111 0.074 Uiso 1 1 calc R . . . .
H35B H 0.8257 0.3263 0.9764 0.074 Uiso 1 1 calc R . . . .
C57 C 0.4848(3) 0.7529(2) 0.98081(19) 0.0543(8) Uani 1 1 d . . . . .
H57A H 0.4104 0.7701 1.0016 0.081 Uiso 1 1 calc GR . . . .
H57B H 0.5298 0.7790 1.0043 0.081 Uiso 1 1 calc GR . . . .
H57C H 0.5165 0.6853 0.9962 0.081 Uiso 1 1 calc GR . . . .
C26 C 0.9485(3) 0.7271(3) 0.9517(2) 0.0573(9) Uani 1 1 d . . . . .
H26A H 0.9777 0.7775 0.9247 0.086 Uiso 1 1 calc GR . . . .
H26B H 0.9990 0.6686 0.9451 0.086 Uiso 1 1 calc GR . . . .
H26C H 0.9400 0.7230 1.0102 0.086 Uiso 1 1 calc GR . . . .
C16 C 0.6318(3) 1.1056(3) 0.5327(3) 0.0749(12) Uani 1 1 d . . . . .
H16 H 0.6572 1.0769 0.5912 0.090 Uiso 1 1 calc R . . . .
C21 C 0.6295(3) 1.0122(3) 0.9302(2) 0.0642(11) Uani 1 1 d . . . . .
H21 H 0.5863 1.0712 0.9354 0.077 Uiso 1 1 calc R . . . .
C10 C 0.7129(3) 0.9980(3) 0.3568(2) 0.0689(12) Uani 1 1 d . . . . .
H10 H 0.7008 1.0159 0.2992 0.083 Uiso 1 1 calc R . . . .
C60 C 0.4154(4) 0.5649(3) 0.6660(2) 0.0752(11) Uani 1 1 d . . . . .
H60A H 0.3357 0.5809 0.6629 0.113 Uiso 1 1 calc GR . . . .
H60B H 0.4498 0.5086 0.6489 0.113 Uiso 1 1 calc GR . . . .
H60C H 0.4378 0.6158 0.6298 0.113 Uiso 1 1 calc GR . . . .
C59 C 0.4292(3) 0.4634(2) 0.8116(3) 0.0724(11) Uani 1 1 d . . . . .
H59A H 0.4545 0.4542 0.8672 0.109 Uiso 1 1 calc GR . . . .
H59B H 0.4686 0.4088 0.7930 0.109 Uiso 1 1 calc GR . . . .
H59C H 0.3506 0.4724 0.8117 0.109 Uiso 1 1 calc GR . . . .
C15 C 0.8215(4) 0.7136(3) 0.5016(2) 0.0750(12) Uani 1 1 d . . . . .
H15A H 0.7449 0.7248 0.5176 0.112 Uiso 1 1 calc GR . . . .
H15B H 0.8652 0.6509 0.5319 0.112 Uiso 1 1 calc GR . . . .
H15C H 0.8267 0.7199 0.4427 0.112 Uiso 1 1 calc GR . . . .
C28 C 0.6240(4) 1.0851(3) 0.7774(3) 0.0855(15) Uani 1 1 d . . . . .
H28 H 0.6495 1.0622 0.7282 0.103 Uiso 1 1 calc R . . . .
C14 C 0.9854(3) 0.7655(3) 0.4996(3) 0.0778(12) Uani 1 1 d . . . . .
H14A H 0.9929 0.7765 0.4402 0.117 Uiso 1 1 calc GR . . . .
H14B H 1.0272 0.7013 0.5272 0.117 Uiso 1 1 calc GR . . . .
H14C H 1.0134 0.8073 0.5176 0.117 Uiso 1 1 calc GR . . . .
C17 C 0.5064(3) 1.1318(4) 0.5301(3) 0.0999(16) Uani 1 1 d . . . . .
H17A H 0.4797 1.1586 0.4731 0.150 Uiso 1 1 calc GR . . . .
H17B H 0.4746 1.1772 0.5609 0.150 Uiso 1 1 calc GR . . . .
H17C H 0.4850 1.0764 0.5547 0.150 Uiso 1 1 calc GR . . . .
C44 C 0.7080(4) 0.4940(4) 0.5460(3) 0.1007(17) Uani 1 1 d . . . . .
H44A H 0.7132 0.5552 0.5168 0.151 Uiso 1 1 calc GR . . . .
H44B H 0.6328 0.4941 0.5416 0.151 Uiso 1 1 calc GR . . . .
H44C H 0.7577 0.4475 0.5217 0.151 Uiso 1 1 calc GR . . . .
C45 C 0.7396(5) 0.3745(3) 0.6820(4) 0.1128(19) Uani 1 1 d . . . . .
H45A H 0.8011 0.3289 0.6646 0.169 Uiso 1 1 calc GR . . . .
H45B H 0.6707 0.3664 0.6706 0.169 Uiso 1 1 calc GR . . . .
H45C H 0.7469 0.3656 0.7409 0.169 Uiso 1 1 calc GR . . . .
C29 C 0.5025(5) 1.1271(4) 0.7691(3) 0.119(2) Uani 1 1 d . . . . .
H29A H 0.4696 1.0788 0.7722 0.178 Uiso 1 1 calc GR . . . .
H29B H 0.4829 1.1742 0.7163 0.178 Uiso 1 1 calc GR . . . .
H29C H 0.4751 1.1556 0.8136 0.178 Uiso 1 1 calc GR . . . .
C18 C 0.6673(5) 1.1932(3) 0.4995(4) 0.137(2) Uani 1 1 d . . . . .
H18A H 0.7471 1.1757 0.5036 0.205 Uiso 1 1 calc GR . . . .
H18B H 0.6338 1.2366 0.5319 0.205 Uiso 1 1 calc GR . . . .
H18C H 0.6433 1.2227 0.4421 0.205 Uiso 1 1 calc GR . . . .
C30 C 0.6760(6) 1.1579(4) 0.7752(5) 0.160(3) Uani 1 1 d . . . . .
H30A H 0.6391 1.1931 0.8136 0.240 Uiso 1 1 calc GR . . . .
H30B H 0.6691 1.1999 0.7197 0.240 Uiso 1 1 calc GR . . . .
H30C H 0.7536 1.1281 0.7910 0.240 Uiso 1 1 calc GR . . . .
C66 C 0.8554(10) 0.1022(9) 0.9663(9) 0.319(9) Uani 1 1 d . . . . .
H66A H 0.8438 0.0418 0.9826 0.478 Uiso 1 1 calc GR . . . .
H66B H 0.8024 0.1448 0.9228 0.478 Uiso 1 1 calc GR . . . .
H66C H 0.8455 0.1270 1.0137 0.478 Uiso 1 1 calc DGR . . . .
C61 C 1.2145(7) 0.2445(7) 0.7639(5) 0.210(5) Uani 1 1 d . . . . .
H61A H 1.2210 0.2635 0.7042 0.316 Uiso 1 1 calc GR . . . .
H61B H 1.2669 0.1828 0.7866 0.316 Uiso 1 1 calc GR . . . .
H61C H 1.2301 0.2888 0.7872 0.316 Uiso 1 1 calc GR . . . .
C63 C 1.0963(8) 0.1528(7) 0.8214(6) 0.179(3) Uani 1 1 d . . . . .
H63A H 1.1530 0.1204 0.8655 0.215 Uiso 1 1 calc R . . . .
H63B H 1.1117 0.1177 0.7802 0.215 Uiso 1 1 calc R . . . .
C64 C 0.9851(10) 0.1564(9) 0.8566(6) 0.244(6) Uani 1 1 d D . . . .
H64A H 0.9497 0.2193 0.8630 0.292 Uiso 1 1 calc R . . . .
H64B H 0.9412 0.1493 0.8152 0.292 Uiso 1 1 calc R . . . .
C62 C 1.1004(9) 0.2422(7) 0.7848(6) 0.204(5) Uani 1 1 d . . . . .
H62A H 1.0694 0.2808 0.8225 0.245 Uiso 1 1 calc R . . . .
H62B H 1.0543 0.2696 0.7342 0.245 Uiso 1 1 calc R . . . .
C65 C 0.9760(14) 0.0911(12) 0.9337(9) 0.397(12) Uani 1 1 d D . . . .
H65A H 1.0201 0.0969 0.9757 0.476 Uiso 1 1 calc R . . . .
H65B H 1.0086 0.0278 0.9277 0.476 Uiso 1 1 calc DR . . . .

loop_
_atom_site_aniso_label
_atom_site_aniso_U_11
_atom_site_aniso_U_22
_atom_site_aniso_U_33
_atom_site_aniso_U_23
_atom_site_aniso_U_13
_atom_site_aniso_U_12
Ge2 0.04062(19) 0.0411(2) 0.02779(18) -0.00071(14) -0.00082(14) -0.02334(16)
Ge1 0.03194(18) 0.0384(2) 0.0476(2) -0.00891(16) 0.01051(15) -0.01682(15)
O1 0.0383(10) 0.0395(11) 0.0364(11) -0.0015(9) -0.0001(8) -0.0225(9)
N4 0.0257(11) 0.0347(12) 0.0287(12) -0.0001(10) 0.0027(9) -0.0123(9)
N3 0.0319(11) 0.0368(13) 0.0304(12) -0.0104(10) 0.0086(9) -0.0180(10)
N1 0.0303(11) 0.0316(12) 0.0293(12) 0.0017(10) 0.0029(9) -0.0131(10)
N2 0.0406(13) 0.0454(14) 0.0365(13) -0.0156(11) 0.0158(10) -0.0247(11)
C32 0.0252(12) 0.0326(14) 0.0308(14) -0.0018(12) 0.0025(11) -0.0135(11)
C1 0.0341(14) 0.0306(14) 0.0336(15) -0.0001(12) 0.0043(12) -0.0152(12)
C49 0.0262(13) 0.0367(15) 0.0299(14) 0.0062(12) -0.0005(11) -0.0140(12)
C2 0.0390(15) 0.0294(14) 0.0343(15) -0.0065(12) 0.0089(12) -0.0170(12)
C31 0.0275(13) 0.0351(15) 0.0338(15) -0.0080(12) 0.0059(11) -0.0170(11)
C54 0.0273(13) 0.0382(16) 0.0320(15) 0.0011(12) 0.0022(11) -0.0116(12)
C7 0.0329(14) 0.0508(18) 0.0275(15) 0.0066(13) -0.0008(11) -0.0248(14)
C46 0.0280(14) 0.0485(17) 0.0451(17) -0.0188(14) 0.0108(12) -0.0151(13)
C50 0.0352(15) 0.0379(16) 0.0391(16) 0.0027(13) -0.0008(12) -0.0166(13)
C24 0.0413(16) 0.0491(18) 0.0359(16) -0.0205(14) 0.0091(13) -0.0218(14)
C37 0.0407(15) 0.0401(16) 0.0366(16) -0.0153(13) 0.0150(12) -0.0214(13)
C38 0.0388(15) 0.0428(17) 0.0435(17) -0.0170(14) 0.0150(13) -0.0184(13)
C19 0.0440(16) 0.0416(17) 0.0424(17) -0.0198(14) 0.0198(13) -0.0253(14)
C25 0.0426(16) 0.0531(19) 0.0310(16) -0.0180(14) 0.0035(13) -0.0130(14)
C55 0.0294(14) 0.0420(16) 0.0363(16) -0.0071(13) 0.0032(12) -0.0117(12)
C33 0.0319(14) 0.0443(17) 0.0393(17) 0.0038(14) 0.0076(12) -0.0070(13)
C53 0.0287(14) 0.0417(17) 0.0498(18) -0.0028(14) 0.0026(13) -0.0092(13)
C47 0.0378(15) 0.0523(19) 0.0451(18) -0.0161(15) 0.0020(13) -0.0198(14)
C12 0.0467(17) 0.061(2) 0.0309(16) -0.0034(15) 0.0063(13) -0.0295(16)
C56 0.0383(16) 0.0504(19) 0.054(2) -0.0134(16) 0.0063(14) -0.0175(14)
C8 0.0412(17) 0.052(2) 0.051(2) 0.0107(16) -0.0086(14) -0.0195(15)
C36 0.0368(15) 0.0384(16) 0.0447(18) -0.0002(14) 0.0081(13) -0.0106(13)
C3 0.0514(17) 0.0531(19) 0.0348(16) -0.0115(14) 0.0107(13) -0.0328(16)
C42 0.061(2) 0.0527(19) 0.0458(18) -0.0221(16) 0.0198(15) -0.0337(17)
C58 0.0410(16) 0.0504(19) 0.054(2) -0.0080(16) 0.0003(14) -0.0261(15)
C51 0.0334(15) 0.0465(18) 0.054(2) 0.0000(15) -0.0068(14) -0.0186(14)
C52 0.0247(14) 0.0503(19) 0.062(2) 0.0036(16) -0.0041(13) -0.0146(14)
C6 0.0403(16) 0.069(2) 0.0400(17) -0.0107(16) 0.0106(13) -0.0315(16)
C23 0.0571(19) 0.061(2) 0.0402(18) -0.0242(16) 0.0122(15) -0.0259(17)
C34 0.0392(16) 0.056(2) 0.0457(19) 0.0116(15) 0.0096(14) -0.0142(15)
C27 0.0434(17) 0.052(2) 0.066(2) -0.0179(17) -0.0058(16) -0.0116(15)
C5 0.0419(17) 0.076(2) 0.0413(18) -0.0053(17) 0.0080(14) -0.0346(17)
C22 0.072(2) 0.069(2) 0.054(2) -0.038(2) 0.0312(18) -0.034(2)
C48 0.0381(16) 0.055(2) 0.058(2) -0.0120(17) 0.0019(15) -0.0146(15)
C43 0.072(2) 0.071(2) 0.056(2) -0.0344(19) 0.0207(18) -0.047(2)
C4 0.0540(19) 0.073(2) 0.0468(19) -0.0130(17) 0.0045(15) -0.0415(18)
C39 0.0430(17) 0.065(2) 0.064(2) -0.0333(19) 0.0242(16) -0.0232(16)
C20 0.076(2) 0.0436(19) 0.058(2) -0.0187(16) 0.0292(18) -0.0333(18)
C13 0.075(2) 0.058(2) 0.0326(17) -0.0154(16) 0.0127(16) -0.0218(18)
C11 0.062(2) 0.098(3) 0.0313(18) -0.0072(19) 0.0036(16) -0.046(2)
C41 0.079(2) 0.067(2) 0.060(2) -0.0414(19) 0.0317(19) -0.039(2)
C9 0.050(2) 0.084(3) 0.052(2) 0.028(2) -0.0197(17) -0.028(2)
C40 0.065(2) 0.071(2) 0.071(2) -0.041(2) 0.038(2) -0.032(2)
C35 0.0438(18) 0.0425(19) 0.068(2) 0.0148(17) 0.0134(16) -0.0035(15)
C57 0.059(2) 0.062(2) 0.0405(18) -0.0061(16) -0.0034(15) -0.0237(17)
C26 0.0404(17) 0.074(2) 0.060(2) -0.0238(19) 0.0064(15) -0.0169(17)
C16 0.075(3) 0.048(2) 0.076(3) 0.010(2) -0.015(2) -0.0063(19)
C21 0.086(3) 0.052(2) 0.071(3) -0.038(2) 0.040(2) -0.035(2)
C10 0.058(2) 0.112(4) 0.0339(19) 0.009(2) -0.0113(17) -0.046(2)
C60 0.088(3) 0.075(3) 0.072(3) -0.027(2) -0.015(2) -0.029(2)
C59 0.075(3) 0.046(2) 0.093(3) -0.009(2) 0.015(2) -0.0261(19)
C15 0.106(3) 0.074(3) 0.059(2) -0.028(2) 0.031(2) -0.045(2)
C28 0.128(4) 0.038(2) 0.080(3) -0.013(2) 0.048(3) -0.027(2)
C14 0.071(3) 0.072(3) 0.081(3) -0.021(2) 0.005(2) -0.011(2)
C17 0.063(3) 0.106(4) 0.085(3) 0.001(3) -0.004(2) 0.010(2)
C44 0.102(4) 0.173(5) 0.070(3) -0.053(3) 0.016(3) -0.086(4)
C45 0.122(4) 0.092(4) 0.150(5) -0.018(3) 0.006(4) -0.083(3)
C29 0.139(5) 0.078(3) 0.105(4) 0.024(3) 0.003(4) -0.031(3)
C18 0.163(6) 0.054(3) 0.178(6) -0.012(3) 0.009(5) -0.033(3)
C30 0.172(6) 0.061(3) 0.232(8) 0.007(4) 0.042(6) -0.065(4)
C66 0.244(13) 0.39(2) 0.42(2) -0.211(18) 0.168(15) -0.176(15)
C61 0.154(8) 0.299(13) 0.117(6) -0.052(7) -0.010(5) 0.006(8)
C63 0.190(9) 0.229(11) 0.159(8) -0.069(8) 0.001(7) -0.106(9)
C64 0.212(12) 0.343(17) 0.163(10) -0.039(10) 0.041(8) -0.106(12)
C62 0.187(9) 0.185(9) 0.154(8) 0.007(7) 0.051(7) -0.002(8)
C65 0.33(2) 0.61(4) 0.37(3) -0.16(2) 0.09(2) -0.30(3)

loop_
_atom_type_symbol
_atom_type_description
_atom_type_scat_dispersion_real
_atom_type_scat_dispersion_imag
_atom_type_scat_source
C C 0.0148 0.0070 'International Tables Vol C Tables 4.2.6.8 and 6.1.1.4'
H H 0.0000 0.0000 'International Tables Vol C Tables 4.2.6.8 and 6.1.1.4'
Ge Ge -1.5487 0.7176 'International Tables Vol C Tables 4.2.6.8 and 6.1.1.4'
N N 0.0253 0.0136 'International Tables Vol C Tables 4.2.6.8 and 6.1.1.4'
O O 0.0412 0.0250 'International Tables Vol C Tables 4.2.6.8 and 6.1.1.4'

loop_
_geom_angle_atom_site_label_1
_geom_angle_atom_site_label_2
_geom_angle_atom_site_label_3
_geom_angle
_geom_angle_site_symmetry_1
_geom_angle_site_symmetry_3
_geom_angle_publ_flag
O1 Ge2 N4 101.38(9) . . ?
O1 Ge2 N3 92.74(9) . . ?
N4 Ge2 N3 78.73(9) . . ?
O1 Ge1 N1 98.00(9) . . ?
O1 Ge1 N2 96.87(10) . . ?
N2 Ge1 N1 78.42(9) . . ?
Ge1 O1 Ge2 121.17(11) . . ?
C32 N4 Ge2 116.91(16) . . ?
C32 N4 C49 119.27(19) . . ?
C49 N4 Ge2 119.54(16) . . ?
C31 N3 Ge2 115.40(17) . . ?
C31 N3 C37 122.0(2) . . ?
C37 N3 Ge2 122.52(17) . . ?
C1 N1 Ge1 114.86(18) . . ?
C1 N1 C7 120.6(2) . . ?
C7 N1 Ge1 123.49(16) . . ?
C2 N2 Ge1 117.77(19) . . ?
C2 N2 C19 119.0(2) . . ?
C19 N2 Ge1 121.61(17) . . ?
N4 C32 C31 113.8(2) . . ?
C33 C32 N4 127.3(2) . . ?
C33 C32 C31 118.9(2) . . ?
N1 C1 C2 116.0(2) . . ?
N1 C1 C6 125.0(3) . . ?
C2 C1 C6 118.8(2) . . ?
C54 C49 N4 120.1(2) . . ?
C54 C49 C50 120.9(2) . . ?
C50 C49 N4 118.8(3) . . ?
N2 C2 C1 112.9(2) . . ?
N2 C2 C3 127.1(3) . . ?
C3 C2 C1 119.8(2) . . ?
N3 C31 C32 115.2(2) . . ?
N3 C31 C36 125.4(2) . . ?
C32 C31 C36 119.4(2) . . ?
C49 C54 C55 121.9(2) . . ?
C53 C54 C49 118.0(3) . . ?
C53 C54 C55 120.0(3) . . ?
C12 C7 N1 119.7(3) . . ?
C12 C7 C8 121.9(3) . . ?
C8 C7 N1 118.4(3) . . ?
C38 C46 C47 111.5(2) . . ?
C38 C46 C48 111.2(3) . . ?
C47 C46 C48 110.6(2) . . ?
C49 C50 C58 122.5(2) . . ?
C51 C50 C49 118.2(3) . . ?
C51 C50 C58 119.2(3) . . ?
C19 C24 C25 121.8(2) . . ?
C23 C24 C19 118.5(3) . . ?
C23 C24 C25 119.7(3) . . ?
C38 C37 N3 120.4(2) . . ?
C38 C37 C42 121.8(2) . . ?
C42 C37 N3 117.7(2) . . ?
C37 C38 C46 123.1(2) . . ?
C39 C38 C46 119.4(3) . . ?
C39 C38 C37 117.5(3) . . ?
C24 C19 N2 120.1(3) . . ?
C24 C19 C20 121.1(3) . . ?
C20 C19 N2 118.8(3) . . ?
C24 C25 C27 112.7(2) . . ?
C24 C25 C26 110.3(3) . . ?
C27 C25 C26 109.6(3) . . ?
C54 C55 C56 113.6(2) . . ?
C54 C55 C57 110.5(2) . . ?
C56 C55 C57 109.6(3) . . ?
C32 C33 C34 123.0(2) . . ?
C52 C53 C54 121.4(3) . . ?
C7 C12 C13 122.8(3) . . ?
C7 C12 C11 117.6(3) . . ?
C11 C12 C13 119.6(3) . . ?
C7 C8 C9 117.6(4) . . ?
C7 C8 C16 122.5(3) . . ?
C9 C8 C16 119.9(3) . . ?
C31 C36 C35 114.0(2) . . ?
C2 C3 C4 121.8(3) . . ?
C37 C42 C43 122.0(3) . . ?
C41 C42 C37 117.4(3) . . ?
C41 C42 C43 120.6(3) . . ?
C50 C58 C60 112.7(3) . . ?
C50 C58 C59 110.8(3) . . ?
C60 C58 C59 111.6(3) . . ?
C52 C51 C50 121.2(3) . . ?
C53 C52 C51 120.2(3) . . ?
C1 C6 C5 113.5(3) . . ?
C22 C23 C24 121.3(3) . . ?
C33 C34 C35 112.9(3) . . ?
C6 C5 C4 111.1(3) . . ?
C21 C22 C23 119.7(3) . . ?
C42 C43 C44 113.4(3) . . ?
C45 C43 C42 111.0(4) . . ?
C45 C43 C44 111.3(4) . . ?
C3 C4 C5 112.2(3) . . ?
C40 C39 C38 121.6(3) . . ?
C19 C20 C28 122.3(3) . . ?
C21 C20 C19 117.9(3) . . ?
C21 C20 C28 119.8(3) . . ?
C12 C13 C15 112.1(3) . . ?
C12 C13 C14 112.0(3) . . ?
C15 C13 C14 110.7(3) . . ?
C10 C11 C12 121.8(4) . . ?
C40 C41 C42 121.8(3) . . ?
C10 C9 C8 121.4(4) . . ?
C39 C40 C41 119.8(3) . . ?
C34 C35 C36 111.7(3) . . ?
C8 C16 C17 111.6(4) . . ?
C8 C16 C18 110.9(4) . . ?
C17 C16 C18 110.4(4) . . ?
C22 C21 C20 121.5(3) . . ?
C11 C10 C9 119.7(3) . . ?
C29 C28 C20 113.0(3) . . ?
C29 C28 C30 110.2(4) . . ?
C30 C28 C20 111.9(5) . . ?
C62 C63 C64 110.3(10) . . ?
C65 C64 C63 119.8(12) . . ?
C63 C62 C61 112.9(9) . . ?
C64 C65 C66 115.7(15) . . ?

loop_
_geom_bond_atom_site_label_1
_geom_bond_atom_site_label_2
_geom_bond_distance
_geom_bond_site_symmetry_2
_geom_bond_publ_flag
Ge2 O1 1.8143(19) . ?
Ge2 N4 1.984(2) . ?
Ge2 N3 2.076(2) . ?
Ge1 O1 1.807(2) . ?
Ge1 N1 2.090(2) . ?
Ge1 N2 1.981(2) . ?
N4 C32 1.372(3) . ?
N4 C49 1.437(3) . ?
N3 C31 1.310(3) . ?
N3 C37 1.438(3) . ?
N1 C1 1.305(3) . ?
N1 C7 1.453(3) . ?
N2 C2 1.369(3) . ?
N2 C19 1.437(4) . ?
C32 C31 1.466(3) . ?
C32 C33 1.370(4) . ?
C1 C2 1.468(4) . ?
C1 C6 1.478(3) . ?
C49 C54 1.403(4) . ?
C49 C50 1.415(4) . ?
C2 C3 1.373(4) . ?
C31 C36 1.469(4) . ?
C54 C55 1.522(4) . ?
C54 C53 1.401(4) . ?
C7 C12 1.389(4) . ?
C7 C8 1.394(4) . ?
C46 C38 1.512(4) . ?
C46 C47 1.533(4) . ?
C46 C48 1.534(4) . ?
C50 C58 1.524(4) . ?
C50 C51 1.393(4) . ?
C24 C19 1.400(4) . ?
C24 C25 1.516(4) . ?
C24 C23 1.392(4) . ?
C37 C38 1.404(4) . ?
C37 C42 1.411(4) . ?
C38 C39 1.396(4) . ?
C19 C20 1.408(4) . ?
C25 C27 1.527(4) . ?
C25 C26 1.529(4) . ?
C55 C56 1.523(4) . ?
C55 C57 1.535(4) . ?
C33 C34 1.482(4) . ?
C53 C52 1.371(4) . ?
C12 C13 1.509(5) . ?
C12 C11 1.405(4) . ?
C8 C9 1.407(5) . ?
C8 C16 1.505(6) . ?
C36 C35 1.510(4) . ?
C3 C4 1.503(4) . ?
C42 C43 1.518(5) . ?
C42 C41 1.392(4) . ?
C58 C60 1.524(5) . ?
C58 C59 1.528(4) . ?
C51 C52 1.378(5) . ?
C6 C5 1.493(4) . ?
C23 C22 1.378(5) . ?
C34 C35 1.487(5) . ?
C5 C4 1.505(4) . ?
C22 C21 1.378(5) . ?
C43 C44 1.519(5) . ?
C43 C45 1.509(6) . ?
C39 C40 1.375(5) . ?
C20 C21 1.395(5) . ?
C20 C28 1.524(5) . ?
C13 C15 1.515(5) . ?
C13 C14 1.533(5) . ?
C11 C10 1.359(6) . ?
C41 C40 1.377(5) . ?
C9 C10 1.370(6) . ?
C16 C17 1.537(6) . ?
C16 C18 1.549(6) . ?
C28 C29 1.494(7) . ?
C28 C30 1.509(7) . ?
C66 C65 1.589(15) . ?
C61 C62 1.503(11) . ?
C63 C64 1.507(12) . ?
C63 C62 1.397(11) . ?
C64 C65 1.447(9) . ?
